data_2213054
loop_
_publ_author_name
'Robeyns, Koen'
'Rohand, Taoufik'
'Bouhfid, Rachid'
'Essassi, EL Mokhtar'
'Van Meervelt, Luc'

_publ_section_title
;
 Ethyl 2-(2,3-dioxoindolin-1-yl)acetate
;
_journal_coeditor_code WN2122
_journal_issue 4
_journal_name_full 'Acta Crystallographica Section E'
_journal_page_first o1747
_journal_page_last o1748
_journal_paper_doi 10.1107/S1600536807010951
_journal_volume 63
_journal_year 2007
_chemical_formula_iupac 'C12 H11 N O4'
_chemical_formula_moiety 'C12 H11 N O4'
_chemical_formula_sum 'C12 H11 N O4'
_chemical_formula_weight 233.22
_chemical_name_systematic
;
Ethyl 2-(2,3-dioxoindolin-1-yl)acetate
;
_space_group_IT_number 14
_symmetry_cell_setting monoclinic
_symmetry_space_group_name_Hall '-P 2ybc'
_symmetry_space_group_name_H-M 'P 1 21/c 1'
_atom_sites_solution_hydrogens geom
_atom_sites_solution_primary direct
_atom_sites_solution_secondary difmap
_audit_creation_method SHELXL-97
_cell_angle_alpha 90.00
_cell_angle_beta 104.246(2)
_cell_angle_gamma 90.00
_cell_formula_units_Z 4
_cell_length_a 13.6433(6)
_cell_length_b 4.9505(3)
_cell_length_c 16.2899(8)
_cell_measurement_reflns_used 3255
_cell_measurement_temperature 100(2)
_cell_measurement_theta_max 70.34
_cell_measurement_theta_min 3.34
_cell_volume 1066.40(10)
_computing_cell_refinement 'SAINT (Bruker, 1997)'
_computing_data_collection 'SMART (Bruker, 1997)'
_computing_data_reduction SAINT
_computing_molecular_graphics 'PLATON (Spek, 2003)'
_computing_publication_material PLATON
_computing_structure_refinement 'SHELXL97 (Sheldrick, 1997)'
_computing_structure_solution 'SHELXS97 (Sheldrick, 1997)'
_diffrn_ambient_temperature 100(2)
_diffrn_measured_fraction_theta_full 0.984
_diffrn_measured_fraction_theta_max 0.984
_diffrn_measurement_device_type 'Bruker SMART 6000'
_diffrn_measurement_method '\w and \f'
_diffrn_radiation_monochromator 'crossed Goebel mirrors'
_diffrn_radiation_source 'fine-focus sealed tube'
_diffrn_radiation_type CuK\a
_diffrn_radiation_wavelength 1.54178
_diffrn_reflns_av_R_equivalents 0.0478
_diffrn_reflns_av_sigmaI/netI 0.0345
_diffrn_reflns_limit_h_max 16
_diffrn_reflns_limit_h_min -16
_diffrn_reflns_limit_k_max 6
_diffrn_reflns_limit_k_min -5
_diffrn_reflns_limit_l_max 19
_diffrn_reflns_limit_l_min -19
_diffrn_reflns_number 10352
_diffrn_reflns_theta_full 70.34
_diffrn_reflns_theta_max 70.34
_diffrn_reflns_theta_min 3.34
_diffrn_standards_interval_count 0
_diffrn_standards_interval_time 0
_diffrn_standards_number 0
_exptl_absorpt_coefficient_mu 0.928
_exptl_absorpt_correction_T_max 0.831
_exptl_absorpt_correction_T_min 0.594
_exptl_absorpt_correction_type multi-scan
_exptl_absorpt_process_details '(SADABS; Bruker, 1997)'
_exptl_crystal_colour orange
_exptl_crystal_density_diffrn 1.453
_exptl_crystal_density_method 'not measured'
_exptl_crystal_description block
_exptl_crystal_F_000 488
_exptl_crystal_size_max 0.5
_exptl_crystal_size_mid 0.2
_exptl_crystal_size_min 0.2
_refine_diff_density_max 0.328
_refine_diff_density_min -0.214
_refine_ls_extinction_method none
_refine_ls_goodness_of_fit_ref 1.056
_refine_ls_hydrogen_treatment constr
_refine_ls_matrix_type full
_refine_ls_number_parameters 155
_refine_ls_number_reflns 2000
_refine_ls_number_restraints 0
_refine_ls_restrained_S_all 1.056
_refine_ls_R_factor_all 0.0459
_refine_ls_R_factor_gt 0.0397
_refine_ls_shift/su_max 0.000
_refine_ls_shift/su_mean 0.000
_refine_ls_structure_factor_coef Fsqd
_refine_ls_weighting_details 'calc w=1/[\s^2^(Fo^2^)+(0.0564P)^2^+0.3661P] where P=(Fo^2^+2Fc^2^)/3'
_refine_ls_weighting_scheme calc
_refine_ls_wR_factor_gt 0.0991
_refine_ls_wR_factor_ref 0.1035
_reflns_number_gt 1725
_reflns_number_total 2000
_reflns_threshold_expression I>2\s(I)
_cod_data_source_file wn2122.cif
_cod_data_source_block I
_cod_original_sg_symbol_H-M 'P 21/c'
_cod_database_code 2213054
_cod_database_fobs_code 2213054

loop_
_symmetry_equiv_pos_as_xyz
'x, y, z'
'-x, y+1/2, -z+1/2'
'-x, -y, -z'
'x, -y-1/2, z-1/2'

loop_
_atom_site_type_symbol
_atom_site_label
_atom_site_fract_x
_atom_site_fract_y
_atom_site_fract_z
_atom_site_U_iso_or_equiv
_atom_site_adp_type
_atom_site_calc_flag
_atom_site_refinement_flags
_atom_site_occupancy
C C1 0.60794(11) 0.8944(3) 0.78627(9) 0.0168(3) Uani d . 1
O O2 0.58879(8) 1.0495(2) 0.72671(7) 0.0209(3) Uani d . 1
C C3 0.56599(11) 0.9004(3) 0.86695(9) 0.0166(3) Uani d . 1
O O4 0.50308(8) 1.0589(2) 0.87787(7) 0.0211(3) Uani d . 1
C C5 0.62080(10) 0.6848(3) 0.92122(9) 0.0163(3) Uani d . 1
C C6 0.61795(11) 0.6038(3) 1.00197(9) 0.0189(3) Uani d . 1
H H6 0.5748 0.6910 1.0315 0.023 Uiso calc R 1
C C7 0.68022(12) 0.3908(3) 1.03865(9) 0.0209(3) Uani d . 1
H H7 0.6797 0.3303 1.0939 0.025 Uiso calc R 1
C C8 0.74314(11) 0.2664(3) 0.99462(10) 0.0206(3) Uani d . 1
H H8 0.7851 0.1217 1.0208 0.025 Uiso calc R 1
C C9 0.74672(11) 0.3474(3) 0.91294(9) 0.0181(3) Uani d . 1
H H9 0.7900 0.2609 0.8834 0.022 Uiso calc R 1
C C10 0.68436(10) 0.5588(3) 0.87729(9) 0.0155(3) Uani d . 1
N N11 0.67385(9) 0.6806(2) 0.79704(7) 0.0165(3) Uani d . 1
C C12 0.72442(11) 0.5980(3) 0.73313(9) 0.0172(3) Uani d . 1
H H12A 0.6761 0.6084 0.6769 0.021 Uiso calc R 1
H H12B 0.7458 0.4073 0.7432 0.021 Uiso calc R 1
C C13 0.81627(11) 0.7699(3) 0.73224(9) 0.0176(3) Uani d . 1
O O14 0.84687(8) 0.9564(2) 0.77891(7) 0.0266(3) Uani d . 1
O O15 0.85739(8) 0.6869(2) 0.67021(7) 0.0198(3) Uani d . 1
C C16 0.94114(11) 0.8490(3) 0.65638(10) 0.0231(4) Uani d . 1
H H16A 1.0004 0.8333 0.7055 0.028 Uiso calc R 1
H H16B 0.9213 1.0415 0.6490 0.028 Uiso calc R 1
C C17 0.96670(12) 0.7429(4) 0.57764(11) 0.0276(4) Uani d . 1
H H17A 0.9854 0.5518 0.5855 0.041 Uiso calc R 1
H H17B 1.0235 0.8458 0.5667 0.041 Uiso calc R 1
H H17C 0.9078 0.7620 0.5294 0.041 Uiso calc R 1

loop_
_atom_site_aniso_label
_atom_site_aniso_U_11
_atom_site_aniso_U_22
_atom_site_aniso_U_33
_atom_site_aniso_U_12
_atom_site_aniso_U_13
_atom_site_aniso_U_23
C1 0.0177(7) 0.0136(7) 0.0182(7) -0.0019(5) 0.0028(5) -0.0020(5)
O2 0.0255(6) 0.0177(5) 0.0185(6) -0.0004(4) 0.0037(4) 0.0024(4)
C3 0.0157(6) 0.0147(7) 0.0188(7) -0.0029(5) 0.0030(5) -0.0034(5)
O4 0.0188(5) 0.0200(5) 0.0243(6) 0.0028(4) 0.0047(4) -0.0045(4)
C5 0.0160(6) 0.0149(7) 0.0178(7) -0.0022(5) 0.0036(5) -0.0021(5)
C6 0.0206(7) 0.0199(7) 0.0171(8) -0.0041(6) 0.0063(6) -0.0041(6)
C7 0.0266(8) 0.0202(7) 0.0146(7) -0.0050(6) 0.0027(6) 0.0001(5)
C8 0.0213(7) 0.0164(7) 0.0204(8) -0.0015(6) -0.0016(6) 0.0004(5)
C9 0.0165(7) 0.0175(7) 0.0200(8) -0.0008(5) 0.0038(5) -0.0034(6)
C10 0.0150(6) 0.0153(7) 0.0159(7) -0.0053(5) 0.0031(5) -0.0028(5)
N11 0.0185(6) 0.0165(6) 0.0155(6) 0.0004(5) 0.0059(5) -0.0005(4)
C12 0.0190(7) 0.0174(7) 0.0160(7) -0.0004(5) 0.0060(5) -0.0022(5)
C13 0.0177(7) 0.0179(7) 0.0171(7) 0.0029(6) 0.0039(5) 0.0005(5)
O14 0.0239(6) 0.0272(6) 0.0306(7) -0.0066(5) 0.0102(5) -0.0115(5)
O15 0.0199(5) 0.0212(5) 0.0207(6) -0.0028(4) 0.0095(4) -0.0026(4)
C16 0.0182(7) 0.0259(8) 0.0263(8) -0.0035(6) 0.0078(6) 0.0028(6)
C17 0.0218(7) 0.0383(9) 0.0249(8) 0.0004(7) 0.0101(6) 0.0067(7)

loop_
_atom_type_symbol
_atom_type_description
_atom_type_scat_dispersion_real
_atom_type_scat_dispersion_imag
_atom_type_scat_source
C C 0.0181 0.0091 'International Tables Vol C Tables 4.2.6.8 and 6.1.1.4'
H H 0.0000 0.0000 'International Tables Vol C Tables 4.2.6.8 and 6.1.1.4'
N N 0.0311 0.0180 'International Tables Vol C Tables 4.2.6.8 and 6.1.1.4'
O O 0.0492 0.0322 'International Tables Vol C Tables 4.2.6.8 and 6.1.1.4'

loop_
_geom_angle_atom_site_label_1
_geom_angle_atom_site_label_2
_geom_angle_atom_site_label_3
_geom_angle
O2 C1 N11 126.56(14)
O2 C1 C3 127.63(13)
N11 C1 C3 105.79(12)
O4 C3 C5 131.21(14)
O4 C3 C1 123.97(13)
C5 C3 C1 104.82(11)
C6 C5 C10 121.49(13)
C6 C5 C3 130.79(13)
C10 C5 C3 107.71(12)
C5 C6 C7 118.02(14)
C5 C6 H6 121.0
C7 C6 H6 121.0
C8 C7 C6 120.17(14)
C8 C7 H7 119.9
C6 C7 H7 119.9
C7 C8 C9 122.23(14)
C7 C8 H8 118.9
C9 C8 H8 118.9
C10 C9 C8 116.95(14)
C10 C9 H9 121.5
C8 C9 H9 121.5
C9 C10 C5 121.14(14)
C9 C10 N11 128.51(13)
C5 C10 N11 110.35(12)
C1 N11 C10 111.19(12)
C1 N11 C12 122.77(12)
C10 N11 C12 126.04(12)
N11 C12 C13 112.98(12)
N11 C12 H12A 109.0
C13 C12 H12A 109.0
N11 C12 H12B 109.0
C13 C12 H12B 109.0
H12A C12 H12B 107.8
O14 C13 O15 124.66(14)
O14 C13 C12 125.66(14)
O15 C13 C12 109.66(12)
C13 O15 C16 116.03(12)
O15 C16 C17 107.12(13)
O15 C16 H16A 110.3
C17 C16 H16A 110.3
O15 C16 H16B 110.3
C17 C16 H16B 110.3
H16A C16 H16B 108.5
C16 C17 H17A 109.5
C16 C17 H17B 109.5
H17A C17 H17B 109.5
C16 C17 H17C 109.5
H17A C17 H17C 109.5
H17B C17 H17C 109.5

loop_
_geom_bond_atom_site_label_1
_geom_bond_atom_site_label_2
_geom_bond_distance
C1 O2 1.2143(18)
C1 N11 1.3718(19)
C1 C3 1.558(2)
C3 O4 1.2078(18)
C3 C5 1.468(2)
C5 C6 1.385(2)
C5 C10 1.400(2)
C6 C7 1.393(2)
C6 H6 0.9500
C7 C8 1.390(2)
C7 H7 0.9500
C8 C9 1.402(2)
C8 H8 0.9500
C9 C10 1.383(2)
C9 H9 0.9500
C10 N11 1.4146(19)
N11 C12 1.4426(18)
C12 C13 1.518(2)
C12 H12A 0.9900
C12 H12B 0.9900
C13 O14 1.2036(18)
C13 O15 1.3354(18)
O15 C16 1.4584(18)
C16 C17 1.504(2)
C16 H16A 0.9900
C16 H16B 0.9900
C17 H17A 0.9800
C17 H17B 0.9800
C17 H17C 0.9800

loop_
_cod_related_entry_id
_cod_related_entry_database
_cod_related_entry_code
1 ChemSpider 35502
